data_7130669
loop_
_publ_author_name
'Buschmann, Dennis A.'
'Schumacher, Lion'
'Anwander, Reiner'

_publ_section_title
;
 Rare-earth-metal half-sandwich complexes incorporating methyl,
 methylidene, and hydrido ligands.
;
_journal_issue 65
_journal_name_full 'Chemical communications (Cambridge, England)'
_journal_page_first 9132
_journal_page_last 9135
_journal_paper_doi 10.1039/d2cc03532d
_journal_volume 58
_journal_year 2022
_chemical_formula_sum 'C46 H81 Dy3 O3'
_chemical_formula_weight 1169.60
_chemical_properties_physical Air-sensitive,Moisture-sensitive
_space_group_crystal_system triclinic
_space_group_IT_number 2
_space_group_name_Hall '-P 1'
_space_group_name_H-M_alt 'P -1'
_atom_sites_solution_hydrogens mixed
_audit_creation_method SHELXL-2014/7
_audit_update_record
;
2022-06-23 deposited with the CCDC.	2022-07-18 downloaded from the CCDC.
;
_cell_angle_alpha 97.942(2)
_cell_angle_beta 91.931(2)
_cell_angle_gamma 114.983(2)
_cell_formula_units_Z 2
_cell_length_a 11.3103(7)
_cell_length_b 11.9001(7)
_cell_length_c 21.1333(12)
_cell_measurement_reflns_used 1064
_cell_measurement_temperature 100(2)
_cell_measurement_theta_max 24.85
_cell_measurement_theta_min 2.354
_cell_volume 2540.1(3)
_computing_cell_refinement 'SAINT V8.38A (Bruker AXS Inc., 2017)'
_computing_data_collection 'APEX3 v2017.3-0 (Bruker AXS)'
_computing_data_reduction 'SAINT V8.38A (Bruker AXS Inc., 2017)'
_computing_structure_refinement 'SHELXL-2014/7 (Sheldrick, 2014)'
_computing_structure_solution 'XT, VERSION 2014/5,SHELXS-13 (Sheldrick 2008)'
_diffrn_ambient_temperature 100(2)
_diffrn_measured_fraction_theta_full 0.993
_diffrn_measured_fraction_theta_max 0.993
_diffrn_measurement_device_type 'Bruker APEX II DUO'
_diffrn_measurement_method 'omega scans'
_diffrn_radiation_type MoK\a
_diffrn_radiation_wavelength 0.71073
_diffrn_reflns_av_R_equivalents 0.0930
_diffrn_reflns_av_unetI/netI 0.0605
_diffrn_reflns_Laue_measured_fraction_full 0.993
_diffrn_reflns_Laue_measured_fraction_max 0.993
_diffrn_reflns_limit_h_max 13
_diffrn_reflns_limit_h_min -13
_diffrn_reflns_limit_k_max 13
_diffrn_reflns_limit_k_min -13
_diffrn_reflns_limit_l_max 24
_diffrn_reflns_limit_l_min -24
_diffrn_reflns_number 51818
_diffrn_reflns_point_group_measured_fraction_full 0.993
_diffrn_reflns_point_group_measured_fraction_max 0.993
_diffrn_reflns_theta_full 24.634
_diffrn_reflns_theta_max 24.634
_diffrn_reflns_theta_min 1.915
_diffrn_source 'ImuS-focus sealed tube'
_exptl_absorpt_coefficient_mu 4.400
_exptl_absorpt_correction_type multi-scan
_exptl_absorpt_process_details sadabs
_exptl_crystal_colour colourless
_exptl_crystal_density_diffrn 1.529
_exptl_crystal_description plate
_exptl_crystal_F_000 1158
_exptl_crystal_size_max 0.098
_exptl_crystal_size_mid 0.096
_exptl_crystal_size_min 0.045
_exptl_transmission_factor_max 0.7451
_exptl_transmission_factor_min 0.5482
_refine_diff_density_max 2.269
_refine_diff_density_min -0.838
_refine_diff_density_rms 0.139
_refine_ls_extinction_method none
_refine_ls_goodness_of_fit_ref 1.019
_refine_ls_hydrogen_treatment mixed
_refine_ls_matrix_type full
_refine_ls_number_parameters 518
_refine_ls_number_reflns 8536
_refine_ls_number_restraints 6
_refine_ls_restrained_S_all 1.019
_refine_ls_R_factor_all 0.0491
_refine_ls_R_factor_gt 0.0332
_refine_ls_shift/su_max 0.001
_refine_ls_shift/su_mean 0.000
_refine_ls_structure_factor_coef Fsqd
_refine_ls_weighting_details 'w=1/[\s^2^(Fo^2^)+(0.0177P)^2^+3.4016P] where P=(Fo^2^+2Fc^2^)/3'
_refine_ls_weighting_scheme calc
_refine_ls_wR_factor_gt 0.0697
_refine_ls_wR_factor_ref 0.0763
_reflns_Friedel_coverage 0.000
_reflns_number_gt 6815
_reflns_number_total 8536
_reflns_threshold_expression 'I > 2\s(I)'
_cod_data_source_file d2cc03532d2.cif
_cod_data_source_block LS4_0m_a_sq
_cod_database_code 7130669
_shelx_shelxl_version_number 2014/7
_shelx_space_group_comment
;
The symmetry employed for this shelxl refinement is uniquely defined
by the following loop, which should always be used as a source of
symmetry information in preference to the above space-group names.
They are only intended as comments.
;
_shelx_estimated_absorpt_t_min 0.672
_shelx_estimated_absorpt_t_max 0.827

loop_
_space_group_symop_operation_xyz
'x, y, z'
'-x, -y, -z'

loop_
_atom_site_label
_atom_site_type_symbol
_atom_site_fract_x
_atom_site_fract_y
_atom_site_fract_z
_atom_site_U_iso_or_equiv
_atom_site_adp_type
_atom_site_occupancy
_atom_site_site_symmetry_order
_atom_site_calc_flag
_atom_site_refinement_flags_posn
_atom_site_refinement_flags_adp
_atom_site_refinement_flags_occupancy
_atom_site_disorder_assembly
_atom_site_disorder_group
C1 C 0.7831(5) 0.8110(6) 0.3669(3) 0.0244(14) Uani 1 1 d . . . . .
C2 C 0.8313(5) 0.8993(6) 0.3245(3) 0.0247(14) Uani 1 1 d . . . . .
C3 C 0.8182(6) 0.8302(6) 0.2622(3) 0.0279(15) Uani 1 1 d . . . . .
C4 C 0.7623(6) 0.7007(5) 0.2668(3) 0.0259(15) Uani 1 1 d . . . . .
C5 C 0.7408(6) 0.6902(6) 0.3309(3) 0.0298(16) Uani 1 1 d . . . . .
C6 C 0.7943(6) 0.8451(6) 0.4383(3) 0.0360(17) Uani 1 1 d . . . . .
H6A H 0.7732 0.9167 0.4496 0.054 Uiso 1 1 calc R U . . .
H6B H 0.8841 0.8678 0.4562 0.054 Uiso 1 1 calc R U . . .
H6C H 0.7331 0.7731 0.4562 0.054 Uiso 1 1 calc R U . . .
C7 C 0.8903(6) 1.0402(5) 0.3445(3) 0.0345(17) Uani 1 1 d . . . . .
H7A H 0.9277 1.0809 0.3080 0.052 Uiso 1 1 calc R U . . .
H7B H 0.9594 1.0660 0.3799 0.052 Uiso 1 1 calc R U . . .
H7C H 0.8220 1.0653 0.3586 0.052 Uiso 1 1 calc R U . . .
C8 C 0.8697(6) 0.8819(6) 0.2029(3) 0.0295(15) Uani 1 1 d . . . . .
H8A H 0.7998 0.8439 0.1673 0.044 Uiso 1 1 calc R U . . .
H8B H 0.9432 0.8624 0.1920 0.044 Uiso 1 1 calc R U . . .
H8C H 0.8996 0.9733 0.2108 0.044 Uiso 1 1 calc R U . . .
C9 C 0.7442(6) 0.5938(6) 0.2139(4) 0.0399(18) Uani 1 1 d . . . . .
H9A H 0.7541 0.6236 0.1725 0.060 Uiso 1 1 calc R U . . .
H9B H 0.6565 0.5253 0.2128 0.060 Uiso 1 1 calc R U . . .
H9C H 0.8104 0.5632 0.2219 0.060 Uiso 1 1 calc R U . . .
C10 C 0.6916(6) 0.5674(6) 0.3567(4) 0.0411(19) Uani 1 1 d . . . . .
H10A H 0.6122 0.5052 0.3301 0.062 Uiso 1 1 calc R U . . .
H10B H 0.6712 0.5812 0.4010 0.062 Uiso 1 1 calc R U . . .
H10C H 0.7593 0.5365 0.3558 0.062 Uiso 1 1 calc R U . . .
C11 C 0.1954(7) 0.4347(6) 0.0829(3) 0.0346(17) Uani 1 1 d . . . . .
C12 C 0.3049(7) 0.4168(6) 0.1039(3) 0.0359(17) Uani 1 1 d . . . . .
C13 C 0.2740(6) 0.3521(5) 0.1569(3) 0.0271(15) Uani 1 1 d . . . . .
C14 C 0.1458(6) 0.3319(5) 0.1693(3) 0.0259(15) Uani 1 1 d . . . . .
C15 C 0.0966(6) 0.3822(6) 0.1236(3) 0.0302(15) Uani 1 1 d . . . . .
C16 C 0.1828(8) 0.4876(7) 0.0233(3) 0.048(2) Uani 1 1 d . . . . .
H16A H 0.2006 0.4402 -0.0139 0.072 Uiso 1 1 calc R U . . .
H16B H 0.2460 0.5762 0.0288 0.072 Uiso 1 1 calc R U . . .
H16C H 0.0937 0.4806 0.0164 0.072 Uiso 1 1 calc R U . . .
C17 C 0.4243(8) 0.4423(7) 0.0683(4) 0.060(3) Uani 1 1 d . . . . .
H17A H 0.4086 0.3683 0.0362 0.090 Uiso 1 1 calc R U . . .
H17B H 0.4999 0.4603 0.0986 0.090 Uiso 1 1 calc R U . . .
H17C H 0.4420 0.5148 0.0467 0.090 Uiso 1 1 calc R U . . .
C18 C 0.3540(7) 0.2980(6) 0.1885(4) 0.0425(19) Uani 1 1 d . . . . .
H18A H 0.3335 0.2139 0.1651 0.064 Uiso 1 1 calc R U . . .
H18B H 0.3332 0.2923 0.2330 0.064 Uiso 1 1 calc R U . . .
H18C H 0.4474 0.3526 0.1883 0.064 Uiso 1 1 calc R U . . .
C19 C 0.0719(7) 0.2589(6) 0.2190(3) 0.0368(17) Uani 1 1 d . . . . .
H19A H -0.0122 0.2640 0.2210 0.055 Uiso 1 1 calc R U . . .
H19B H 0.1235 0.2943 0.2610 0.055 Uiso 1 1 calc R U . . .
H19C H 0.0560 0.1707 0.2074 0.055 Uiso 1 1 calc R U . . .
C20 C -0.0437(7) 0.3643(6) 0.1150(3) 0.0416(18) Uani 1 1 d . . . . .
H20A H -0.0568 0.3978 0.0769 0.062 Uiso 1 1 calc R U . . .
H20B H -0.0625 0.4091 0.1529 0.062 Uiso 1 1 calc R U . . .
H20C H -0.1029 0.2745 0.1096 0.062 Uiso 1 1 calc R U . . .
C21 C 0.3080(6) 0.6059(5) 0.4692(3) 0.0204(13) Uani 1 1 d . . . . .
C22 C 0.2177(6) 0.4954(5) 0.4281(3) 0.0238(14) Uani 1 1 d . . . . .
C23 C 0.1006(6) 0.5069(5) 0.4162(3) 0.0205(13) Uani 1 1 d . . . . .
C24 C 0.1179(5) 0.6264(5) 0.4497(3) 0.0200(13) Uani 1 1 d . . . . .
C25 C 0.2465(6) 0.6860(5) 0.4819(3) 0.0209(13) Uani 1 1 d . . . . .
C26 C 0.4402(6) 0.6270(6) 0.4992(3) 0.0319(16) Uani 1 1 d . . . . .
H26A H 0.4865 0.5995 0.4667 0.048 Uiso 1 1 calc R U . . .
H26B H 0.4283 0.5787 0.5344 0.048 Uiso 1 1 calc R U . . .
H26C H 0.4917 0.7167 0.5160 0.048 Uiso 1 1 calc R U . . .
C27 C 0.2383(6) 0.3787(5) 0.4107(3) 0.0278(15) Uani 1 1 d . . . . .
H27A H 0.1892 0.3323 0.3691 0.042 Uiso 1 1 calc R U . . .
H27B H 0.2073 0.3255 0.4437 0.042 Uiso 1 1 calc R U . . .
H27C H 0.3319 0.4021 0.4081 0.042 Uiso 1 1 calc R U . . .
C28 C -0.0272(6) 0.4069(6) 0.3832(3) 0.0289(15) Uani 1 1 d . . . . .
H28A H -0.0706 0.4449 0.3582 0.043 Uiso 1 1 calc R U . . .
H28B H -0.0835 0.3662 0.4153 0.043 Uiso 1 1 calc R U . . .
H28C H -0.0110 0.3441 0.3544 0.043 Uiso 1 1 calc R U . . .
C29 C 0.0113(6) 0.6696(6) 0.4538(3) 0.0272(15) Uani 1 1 d . . . . .
H29A H -0.0115 0.6840 0.4115 0.041 Uiso 1 1 calc R U . . .
H29B H 0.0417 0.7479 0.4847 0.041 Uiso 1 1 calc R U . . .
H29C H -0.0662 0.6049 0.4680 0.041 Uiso 1 1 calc R U . . .
C30 C 0.3015(6) 0.8066(6) 0.5302(3) 0.0285(15) Uani 1 1 d . . . . .
H30A H 0.3853 0.8652 0.5180 0.043 Uiso 1 1 calc R U . . .
H30B H 0.3153 0.7881 0.5729 0.043 Uiso 1 1 calc R U . . .
H30C H 0.2395 0.8445 0.5312 0.043 Uiso 1 1 calc R U . . .
C31 C 0.5128(5) 0.8591(5) 0.3968(3) 0.0127(12) Uani 1 1 d D . . . .
H31A H 0.554(4) 0.858(5) 0.4388(14) 0.019 Uiso 1 1 d D U . . .
H31B H 0.591(3) 0.913(4) 0.380(2) 0.019 Uiso 1 1 d D U . . .
H31C H 0.456(4) 0.898(4) 0.408(2) 0.019 Uiso 1 1 d D U . . .
C32 C 0.5158(6) 0.7204(5) 0.1654(3) 0.0183(13) Uani 1 1 d . . . . .
H32A H 0.5415 0.7975 0.1469 0.11(4) Uiso 1 1 calc R . . . .
H32B H 0.4214 0.6684 0.1551 0.16(5) Uiso 1 1 calc R . . . .
H32C H 0.5637 0.6734 0.1475 0.241 Uiso 1 1 calc R U . . .
C33 C 0.0934(5) 0.5752(5) 0.2652(3) 0.0177(13) Uani 1 1 d . . . . .
H33A H 0.066(5) 0.601(5) 0.224(3) 0.027 Uiso 1 1 d . U . . .
H33B H 0.023(6) 0.485(6) 0.266(3) 0.027 Uiso 1 1 d . U . . .
H33C H 0.046(9) 0.596(8) 0.300(4) 0.10(3) Uiso 1 1 d . . . . .
C34 C 0.3981(6) 0.5744(6) 0.2969(3) 0.0191(13) Uani 1 1 d . . . . .
H34A H 0.433(8) 0.575(8) 0.337(4) 0.08(3) Uiso 1 1 d . . . . .
H34B H 0.371(7) 0.481(7) 0.280(3) 0.06(2) Uiso 1 1 d . . . . .
C35 C 0.5279(6) 1.0554(5) 0.2970(3) 0.0286(15) Uani 1 1 d . . . . .
H35A H 0.5519 1.0799 0.3440 0.034 Uiso 1 1 calc R U . . .
H35B H 0.4333 0.9977 0.2889 0.034 Uiso 1 1 calc R U . . .
C36 C 0.5572(9) 1.1690(7) 0.2666(5) 0.065(3) Uani 1 1 d . . . . .
H36A H 0.4848 1.1537 0.2340 0.078 Uiso 1 1 calc R U . . .
H36B H 0.5697 1.2422 0.2993 0.078 Uiso 1 1 calc R U . . .
C37 C 0.6763(9) 1.1912(7) 0.2370(5) 0.074(3) Uani 1 1 d . . . . .
H37A H 0.7534 1.2526 0.2664 0.089 Uiso 1 1 calc R U . . .
H37B H 0.6751 1.2251 0.1968 0.089 Uiso 1 1 calc R U . . .
C38 C 0.6826(7) 1.0692(6) 0.2229(4) 0.0421(19) Uani 1 1 d . . . . .
H38A H 0.6457 1.0279 0.1783 0.050 Uiso 1 1 calc R U . . .
H38B H 0.7745 1.0808 0.2286 0.050 Uiso 1 1 calc R U . . .
C39 C 0.0970(6) 0.7034(6) 0.1184(3) 0.0355(17) Uani 1 1 d . . . . .
H39A H 0.0426 0.7073 0.1536 0.043 Uiso 1 1 calc R U . . .
H39B H 0.0524 0.6201 0.0905 0.043 Uiso 1 1 calc R U . . .
C40 C 0.1188(7) 0.8080(6) 0.0797(4) 0.0425(18) Uani 1 1 d . . . . .
H40A H 0.1391 0.7867 0.0357 0.051 Uiso 1 1 calc R U . . .
H40B H 0.0415 0.8268 0.0772 0.051 Uiso 1 1 calc R U . . .
C41 C 0.2361(7) 0.9168(6) 0.1192(3) 0.0368(17) Uani 1 1 d . . . . .
H41A H 0.2840 0.9818 0.0931 0.044 Uiso 1 1 calc R U . . .
H41B H 0.2093 0.9560 0.1570 0.044 Uiso 1 1 calc R U . . .
C42 C 0.3179(6) 0.8525(6) 0.1391(3) 0.0343(16) Uani 1 1 d . . . . .
H42A H 0.3790 0.8519 0.1067 0.041 Uiso 1 1 calc R U . . .
H42B H 0.3697 0.8967 0.1810 0.041 Uiso 1 1 calc R U . . .
C43 C 0.2272(8) 0.9542(6) 0.4089(3) 0.0385(18) Uani 1 1 d . . . . .
H43A H 0.3004 0.9719 0.4415 0.046 Uiso 1 1 calc R U . . .
H43B H 0.1449 0.9288 0.4298 0.046 Uiso 1 1 calc R U . . .
C44 C 0.2520(9) 1.0665(7) 0.3783(3) 0.052(2) Uani 1 1 d . . . . .
H44A H 0.3473 1.1204 0.3804 0.063 Uiso 1 1 calc R U . . .
H44B H 0.2098 1.1168 0.4003 0.063 Uiso 1 1 calc R U . . .
C45 C 0.1928(7) 1.0157(6) 0.3086(3) 0.0358(17) Uani 1 1 d . . . . .
H45A H 0.2582 1.0534 0.2786 0.043 Uiso 1 1 calc R U . . .
H45B H 0.1160 1.0330 0.3000 0.043 Uiso 1 1 calc R U . . .
C46 C 0.1520(6) 0.8744(6) 0.3024(3) 0.0291(15) Uani 1 1 d . . . . .
H46A H 0.0557 0.8281 0.3017 0.035 Uiso 1 1 calc R U . . .
H46B H 0.1791 0.8429 0.2623 0.035 Uiso 1 1 calc R U . . .
Dy1 Dy 0.57042(3) 0.77764(3) 0.28790(2) 0.02097(8) Uani 1 1 d . . . . .
Dy2 Dy 0.28727(3) 0.58371(3) 0.20125(2) 0.02137(8) Uani 1 1 d . . . . .
Dy3 Dy 0.28247(3) 0.68049(2) 0.35699(2) 0.01723(8) Uani 1 1 d . . . . .
O1 O 0.6057(4) 0.9941(4) 0.2681(2) 0.0280(10) Uani 1 1 d . . . . .
O2 O 0.2260(4) 0.7243(4) 0.14387(19) 0.0266(10) Uani 1 1 d . . . . .
O3 O 0.2171(4) 0.8575(4) 0.35745(19) 0.0233(9) Uani 1 1 d . . . . .
H1 H 0.370(5) 0.773(5) 0.271(3) 0.028 Uiso 1 1 d . U . . .

loop_
_atom_site_aniso_label
_atom_site_aniso_U_11
_atom_site_aniso_U_22
_atom_site_aniso_U_33
_atom_site_aniso_U_23
_atom_site_aniso_U_13
_atom_site_aniso_U_12
C1 0.014(3) 0.036(4) 0.032(4) 0.012(3) 0.000(3) 0.017(3)
C2 0.014(3) 0.029(3) 0.035(4) 0.012(3) 0.006(3) 0.012(3)
C3 0.014(3) 0.037(4) 0.043(4) 0.017(3) 0.016(3) 0.016(3)
C4 0.013(3) 0.025(3) 0.042(4) 0.008(3) 0.004(3) 0.011(3)
C5 0.012(3) 0.029(4) 0.050(5) 0.016(3) 0.002(3) 0.008(3)
C6 0.031(4) 0.045(4) 0.037(4) 0.012(3) 0.002(3) 0.019(3)
C7 0.026(4) 0.023(3) 0.053(5) 0.004(3) 0.011(3) 0.009(3)
C8 0.022(3) 0.030(4) 0.038(4) 0.005(3) 0.003(3) 0.013(3)
C9 0.030(4) 0.030(4) 0.062(5) 0.006(3) 0.004(4) 0.015(3)
C10 0.030(4) 0.037(4) 0.066(5) 0.027(4) 0.003(4) 0.019(3)
C11 0.056(5) 0.023(3) 0.021(4) 0.005(3) 0.008(3) 0.013(3)
C12 0.044(4) 0.026(4) 0.034(4) 0.001(3) 0.016(4) 0.012(3)
C13 0.035(4) 0.020(3) 0.027(4) 0.001(3) 0.003(3) 0.014(3)
C14 0.032(4) 0.020(3) 0.023(3) 0.004(3) 0.002(3) 0.009(3)
C15 0.035(4) 0.025(3) 0.027(4) -0.002(3) 0.004(3) 0.011(3)
C16 0.078(6) 0.040(4) 0.021(4) 0.008(3) 0.005(4) 0.020(4)
C17 0.078(6) 0.041(5) 0.058(5) 0.000(4) 0.046(5) 0.022(4)
C18 0.049(5) 0.029(4) 0.056(5) 0.007(3) 0.013(4) 0.022(4)
C19 0.043(4) 0.019(3) 0.036(4) 0.005(3) 0.008(3) 0.001(3)
C20 0.055(5) 0.031(4) 0.031(4) -0.004(3) -0.008(4) 0.015(4)
C21 0.021(3) 0.026(3) 0.017(3) 0.011(3) 0.005(3) 0.011(3)
C22 0.030(3) 0.022(3) 0.026(3) 0.011(3) 0.013(3) 0.013(3)
C23 0.021(3) 0.019(3) 0.019(3) 0.005(2) 0.004(3) 0.006(3)
C24 0.018(3) 0.021(3) 0.021(3) 0.003(3) 0.005(3) 0.009(3)
C25 0.024(3) 0.025(3) 0.017(3) 0.007(3) 0.004(3) 0.012(3)
C26 0.021(3) 0.036(4) 0.040(4) 0.019(3) 0.000(3) 0.010(3)
C27 0.031(4) 0.026(3) 0.035(4) 0.016(3) 0.009(3) 0.017(3)
C28 0.026(3) 0.029(4) 0.028(4) 0.008(3) 0.006(3) 0.008(3)
C29 0.026(3) 0.036(4) 0.031(4) 0.014(3) 0.011(3) 0.022(3)
C30 0.029(4) 0.029(4) 0.027(4) 0.009(3) 0.008(3) 0.010(3)
C31 0.005(3) 0.017(3) 0.017(3) 0.003(2) -0.001(2) 0.005(2)
C32 0.020(3) 0.021(3) 0.021(3) 0.012(3) 0.015(3) 0.012(3)
C33 0.010(3) 0.016(3) 0.020(3) 0.011(3) 0.003(3) -0.003(3)
C34 0.017(3) 0.021(3) 0.025(4) 0.009(3) 0.004(3) 0.012(3)
C35 0.037(4) 0.021(3) 0.031(4) 0.003(3) 0.001(3) 0.016(3)
C36 0.076(6) 0.053(5) 0.095(7) 0.047(5) 0.043(6) 0.043(5)
C37 0.084(7) 0.042(5) 0.115(8) 0.047(5) 0.059(6) 0.032(5)
C38 0.039(4) 0.036(4) 0.058(5) 0.025(4) 0.017(4) 0.017(4)
C39 0.031(4) 0.036(4) 0.039(4) 0.005(3) -0.006(3) 0.014(3)
C40 0.046(5) 0.048(5) 0.044(5) 0.013(4) 0.001(4) 0.029(4)
C41 0.047(4) 0.036(4) 0.039(4) 0.016(3) 0.008(4) 0.025(4)
C42 0.035(4) 0.027(4) 0.041(4) 0.014(3) 0.007(3) 0.011(3)
C43 0.059(5) 0.031(4) 0.038(4) 0.006(3) 0.016(4) 0.030(4)
C44 0.089(6) 0.035(4) 0.041(5) -0.002(3) -0.005(5) 0.039(4)
C45 0.039(4) 0.034(4) 0.043(4) 0.013(3) 0.000(3) 0.022(3)
C46 0.027(4) 0.029(4) 0.036(4) 0.004(3) -0.004(3) 0.017(3)
Dy1 0.01862(15) 0.02312(16) 0.02625(17) 0.00941(12) 0.00579(13) 0.01202(13)
Dy2 0.02331(16) 0.01909(15) 0.02379(17) 0.00659(12) 0.00736(13) 0.00986(13)
Dy3 0.01713(15) 0.01789(15) 0.01957(16) 0.00710(11) 0.00415(12) 0.00898(12)
O1 0.023(2) 0.025(2) 0.042(3) 0.013(2) 0.010(2) 0.0131(19)
O2 0.027(2) 0.022(2) 0.030(2) 0.0067(19) -0.001(2) 0.0085(19)
O3 0.029(2) 0.026(2) 0.025(2) 0.0048(18) 0.003(2) 0.021(2)

loop_
_atom_type_symbol
_atom_type_description
_atom_type_scat_dispersion_real
_atom_type_scat_dispersion_imag
_atom_type_scat_source
C C 0.0033 0.0016 'International Tables Vol C Tables 4.2.6.8 and 6.1.1.4'
Dy Dy -0.1892 4.4098 'International Tables Vol C Tables 4.2.6.8 and 6.1.1.4'
O O 0.0106 0.0060 'International Tables Vol C Tables 4.2.6.8 and 6.1.1.4'
H H 0.0000 0.0000 'International Tables Vol C Tables 4.2.6.8 and 6.1.1.4'

loop_
_geom_angle_atom_site_label_1
_geom_angle_atom_site_label_2
_geom_angle_atom_site_label_3
_geom_angle
_geom_angle_site_symmetry_1
_geom_angle_site_symmetry_3
_geom_angle_publ_flag
C5 C1 C2 107.9(6) . . ?
C5 C1 C6 127.1(6) . . ?
C2 C1 C6 124.5(6) . . ?
C5 C1 Dy1 75.1(3) . . ?
C2 C1 Dy1 73.9(3) . . ?
C6 C1 Dy1 123.4(4) . . ?
C3 C2 C1 107.3(5) . . ?
C3 C2 C7 127.9(6) . . ?
C1 C2 C7 124.8(6) . . ?
C3 C2 Dy1 74.2(3) . . ?
C1 C2 Dy1 75.9(3) . . ?
C7 C2 Dy1 117.8(4) . . ?
C4 C3 C2 108.1(5) . . ?
C4 C3 C8 124.3(6) . . ?
C2 C3 C8 127.1(6) . . ?
C4 C3 Dy1 75.7(3) . . ?
C2 C3 Dy1 75.3(3) . . ?
C8 C3 Dy1 121.3(4) . . ?
C5 C4 C3 107.8(6) . . ?
C5 C4 C9 125.6(6) . . ?
C3 C4 C9 126.2(6) . . ?
C5 C4 Dy1 75.8(3) . . ?
C3 C4 Dy1 74.0(3) . . ?
C9 C4 Dy1 121.9(4) . . ?
C4 C5 C1 108.9(5) . . ?
C4 C5 C10 124.2(6) . . ?
C1 C5 C10 126.6(6) . . ?
C4 C5 Dy1 74.5(4) . . ?
C1 C5 Dy1 75.2(3) . . ?
C10 C5 Dy1 121.0(4) . . ?
C1 C6 H6A 109.5 . . ?
C1 C6 H6B 109.5 . . ?
H6A C6 H6B 109.5 . . ?
C1 C6 H6C 109.5 . . ?
H6A C6 H6C 109.5 . . ?
H6B C6 H6C 109.5 . . ?
C2 C7 H7A 109.5 . . ?
C2 C7 H7B 109.5 . . ?
H7A C7 H7B 109.5 . . ?
C2 C7 H7C 109.5 . . ?
H7A C7 H7C 109.5 . . ?
H7B C7 H7C 109.5 . . ?
C3 C8 H8A 109.5 . . ?
C3 C8 H8B 109.5 . . ?
H8A C8 H8B 109.5 . . ?
C3 C8 H8C 109.5 . . ?
H8A C8 H8C 109.5 . . ?
H8B C8 H8C 109.5 . . ?
C4 C9 H9A 109.5 . . ?
C4 C9 H9B 109.5 . . ?
H9A C9 H9B 109.5 . . ?
C4 C9 H9C 109.5 . . ?
H9A C9 H9C 109.5 . . ?
H9B C9 H9C 109.5 . . ?
C5 C10 H10A 109.5 . . ?
C5 C10 H10B 109.5 . . ?
H10A C10 H10B 109.5 . . ?
C5 C10 H10C 109.5 . . ?
H10A C10 H10C 109.5 . . ?
H10B C10 H10C 109.5 . . ?
C12 C11 C15 107.3(6) . . ?
C12 C11 C16 125.4(6) . . ?
C15 C11 C16 127.0(7) . . ?
C12 C11 Dy2 74.5(4) . . ?
C15 C11 Dy2 74.1(4) . . ?
C16 C11 Dy2 122.1(4) . . ?
C11 C12 C13 108.7(6) . . ?
C11 C12 C17 124.5(7) . . ?
C13 C12 C17 126.0(7) . . ?
C11 C12 Dy2 75.6(4) . . ?
C13 C12 Dy2 74.8(4) . . ?
C17 C12 Dy2 124.1(4) . . ?
C14 C13 C12 107.6(6) . . ?
C14 C13 C18 125.1(6) . . ?
C12 C13 C18 126.8(6) . . ?
C14 C13 Dy2 74.2(3) . . ?
C12 C13 Dy2 75.1(3) . . ?
C18 C13 Dy2 123.0(4) . . ?
C13 C14 C15 108.2(5) . . ?
C13 C14 C19 124.8(6) . . ?
C15 C14 C19 126.8(6) . . ?
C13 C14 Dy2 75.8(3) . . ?
C15 C14 Dy2 75.5(3) . . ?
C19 C14 Dy2 119.2(4) . . ?
C14 C15 C11 108.2(6) . . ?
C14 C15 C20 124.6(6) . . ?
C11 C15 C20 126.7(6) . . ?
C14 C15 Dy2 74.3(3) . . ?
C11 C15 Dy2 75.9(4) . . ?
C20 C15 Dy2 122.7(4) . . ?
C11 C16 H16A 109.5 . . ?
C11 C16 H16B 109.5 . . ?
H16A C16 H16B 109.5 . . ?
C11 C16 H16C 109.5 . . ?
H16A C16 H16C 109.5 . . ?
H16B C16 H16C 109.5 . . ?
C12 C17 H17A 109.5 . . ?
C12 C17 H17B 109.5 . . ?
H17A C17 H17B 109.5 . . ?
C12 C17 H17C 109.5 . . ?
H17A C17 H17C 109.5 . . ?
H17B C17 H17C 109.5 . . ?
C13 C18 H18A 109.5 . . ?
C13 C18 H18B 109.5 . . ?
H18A C18 H18B 109.5 . . ?
C13 C18 H18C 109.5 . . ?
H18A C18 H18C 109.5 . . ?
H18B C18 H18C 109.5 . . ?
C14 C19 H19A 109.5 . . ?
C14 C19 H19B 109.5 . . ?
H19A C19 H19B 109.5 . . ?
C14 C19 H19C 109.5 . . ?
H19A C19 H19C 109.5 . . ?
H19B C19 H19C 109.5 . . ?
C15 C20 H20A 109.5 . . ?
C15 C20 H20B 109.5 . . ?
H20A C20 H20B 109.5 . . ?
C15 C20 H20C 109.5 . . ?
H20A C20 H20C 109.5 . . ?
H20B C20 H20C 109.5 . . ?
C25 C21 C22 107.5(5) . . ?
C25 C21 C26 126.2(6) . . ?
C22 C21 C26 126.0(5) . . ?
C25 C21 Dy3 74.5(3) . . ?
C22 C21 Dy3 74.9(3) . . ?
C26 C21 Dy3 121.4(4) . . ?
C23 C22 C21 108.6(5) . . ?
C23 C22 C27 126.4(6) . . ?
C21 C22 C27 124.2(6) . . ?
C23 C22 Dy3 75.6(3) . . ?
C21 C22 Dy3 74.5(3) . . ?
C27 C22 Dy3 124.3(4) . . ?
C22 C23 C24 107.8(5) . . ?
C22 C23 C28 127.2(5) . . ?
C24 C23 C28 124.5(5) . . ?
C22 C23 Dy3 74.3(3) . . ?
C24 C23 Dy3 74.2(3) . . ?
C28 C23 Dy3 124.1(4) . . ?
C25 C24 C23 107.2(5) . . ?
C25 C24 C29 128.4(5) . . ?
C23 C24 C29 124.1(5) . . ?
C25 C24 Dy3 74.0(3) . . ?
C23 C24 Dy3 75.2(3) . . ?
C29 C24 Dy3 121.6(4) . . ?
C21 C25 C24 108.9(5) . . ?
C21 C25 C30 124.9(5) . . ?
C24 C25 C30 125.6(5) . . ?
C21 C25 Dy3 75.3(3) . . ?
C24 C25 Dy3 75.5(3) . . ?
C30 C25 Dy3 122.7(4) . . ?
C21 C26 H26A 109.5 . . ?
C21 C26 H26B 109.5 . . ?
H26A C26 H26B 109.5 . . ?
C21 C26 H26C 109.5 . . ?
H26A C26 H26C 109.5 . . ?
H26B C26 H26C 109.5 . . ?
C22 C27 H27A 109.5 . . ?
C22 C27 H27B 109.5 . . ?
H27A C27 H27B 109.5 . . ?
C22 C27 H27C 109.5 . . ?
H27A C27 H27C 109.5 . . ?
H27B C27 H27C 109.5 . . ?
C23 C28 H28A 109.5 . . ?
C23 C28 H28B 109.5 . . ?
H28A C28 H28B 109.5 . . ?
C23 C28 H28C 109.5 . . ?
H28A C28 H28C 109.5 . . ?
H28B C28 H28C 109.5 . . ?
C24 C29 H29A 109.5 . . ?
C24 C29 H29B 109.5 . . ?
H29A C29 H29B 109.5 . . ?
C24 C29 H29C 109.5 . . ?
H29A C29 H29C 109.5 . . ?
H29B C29 H29C 109.5 . . ?
C25 C30 H30A 109.5 . . ?
C25 C30 H30B 109.5 . . ?
H30A C30 H30B 109.5 . . ?
C25 C30 H30C 109.5 . . ?
H30A C30 H30C 109.5 . . ?
H30B C30 H30C 109.5 . . ?
Dy1 C31 Dy3 82.76(16) . . ?
Dy1 C31 H31A 123(3) . . ?
Dy3 C31 H31A 117(3) . . ?
Dy1 C31 H31B 61(3) . . ?
Dy3 C31 H31B 140(3) . . ?
H31A C31 H31B 98(3) . . ?
Dy1 C31 H31C 133(3) . . ?
Dy3 C31 H31C 77(3) . . ?
H31A C31 H31C 103(3) . . ?
H31B C31 H31C 114(3) . . ?
Dy1 C32 Dy2 80.18(14) . . ?
Dy1 C32 H32A 109.5 . . ?
Dy2 C32 H32A 127.7 . . ?
Dy1 C32 H32B 109.5 . . ?
Dy2 C32 H32B 30.0 . . ?
H32A C32 H32B 109.5 . . ?
Dy1 C32 H32C 109.5 . . ?
Dy2 C32 H32C 115.2 . . ?
H32A C32 H32C 109.5 . . ?
H32B C32 H32C 109.5 . . ?
Dy3 C33 Dy2 80.52(16) . . ?
Dy3 C33 H33A 136(3) . . ?
Dy2 C33 H33A 82(3) . . ?
Dy3 C33 H33B 119(3) . . ?
Dy2 C33 H33B 114(3) . . ?
H33A C33 H33B 105(4) . . ?
Dy3 C33 H33C 80(5) . . ?
Dy2 C33 H33C 159(5) . . ?
H33A C33 H33C 107(6) . . ?
H33B C33 H33C 82(5) . . ?
Dy2 C34 Dy1 87.97(19) . . ?
Dy2 C34 Dy3 87.63(19) . . ?
Dy1 C34 Dy3 89.3(2) . . ?
Dy2 C34 H34A 172(5) . . ?
Dy1 C34 H34A 93(5) . . ?
Dy3 C34 H34A 84(5) . . ?
Dy2 C34 H34B 88(4) . . ?
Dy1 C34 H34B 139(4) . . ?
Dy3 C34 H34B 131(4) . . ?
H34A C34 H34B 97(6) . . ?
O1 C35 C36 106.7(5) . . ?
O1 C35 H35A 110.4 . . ?
C36 C35 H35A 110.4 . . ?
O1 C35 H35B 110.4 . . ?
C36 C35 H35B 110.4 . . ?
H35A C35 H35B 108.6 . . ?
C37 C36 C35 105.6(6) . . ?
C37 C36 H36A 110.6 . . ?
C35 C36 H36A 110.6 . . ?
C37 C36 H36B 110.6 . . ?
C35 C36 H36B 110.6 . . ?
H36A C36 H36B 108.8 . . ?
C36 C37 C38 106.9(6) . . ?
C36 C37 H37A 110.3 . . ?
C38 C37 H37A 110.3 . . ?
C36 C37 H37B 110.3 . . ?
C38 C37 H37B 110.3 . . ?
H37A C37 H37B 108.6 . . ?
O1 C38 C37 106.0(6) . . ?
O1 C38 H38A 110.5 . . ?
C37 C38 H38A 110.5 . . ?
O1 C38 H38B 110.5 . . ?
C37 C38 H38B 110.5 . . ?
H38A C38 H38B 108.7 . . ?
O2 C39 C40 105.7(5) . . ?
O2 C39 H39A 110.6 . . ?
C40 C39 H39A 110.6 . . ?
O2 C39 H39B 110.6 . . ?
C40 C39 H39B 110.6 . . ?
H39A C39 H39B 108.7 . . ?
C41 C40 C39 101.4(5) . . ?
C41 C40 H40A 111.5 . . ?
C39 C40 H40A 111.5 . . ?
C41 C40 H40B 111.5 . . ?
C39 C40 H40B 111.5 . . ?
H40A C40 H40B 109.3 . . ?
C42 C41 C40 102.0(5) . . ?
C42 C41 H41A 111.4 . . ?
C40 C41 H41A 111.4 . . ?
C42 C41 H41B 111.4 . . ?
C40 C41 H41B 111.4 . . ?
H41A C41 H41B 109.2 . . ?
O2 C42 C41 106.3(5) . . ?
O2 C42 H42A 110.5 . . ?
C41 C42 H42A 110.5 . . ?
O2 C42 H42B 110.5 . . ?
C41 C42 H42B 110.5 . . ?
H42A C42 H42B 108.7 . . ?
O3 C43 C44 105.3(5) . . ?
O3 C43 H43A 110.7 . . ?
C44 C43 H43A 110.7 . . ?
O3 C43 H43B 110.7 . . ?
C44 C43 H43B 110.7 . . ?
H43A C43 H43B 108.8 . . ?
C43 C44 C45 105.9(6) . . ?
C43 C44 H44A 110.6 . . ?
C45 C44 H44A 110.6 . . ?
C43 C44 H44B 110.6 . . ?
C45 C44 H44B 110.6 . . ?
H44A C44 H44B 108.7 . . ?
C44 C45 C46 103.5(5) . . ?
C44 C45 H45A 111.1 . . ?
C46 C45 H45A 111.1 . . ?
C44 C45 H45B 111.1 . . ?
C46 C45 H45B 111.1 . . ?
H45A C45 H45B 109.0 . . ?
O3 C46 C45 106.3(5) . . ?
O3 C46 H46A 110.5 . . ?
C45 C46 H46A 110.5 . . ?
O3 C46 H46B 110.5 . . ?
C45 C46 H46B 110.5 . . ?
H46A C46 H46B 108.7 . . ?
C34 Dy1 O1 141.55(16) . . ?
C34 Dy1 C32 88.6(2) . . ?
O1 Dy1 C32 83.16(16) . . ?
C34 Dy1 C31 86.37(19) . . ?
O1 Dy1 C31 81.04(15) . . ?
C32 Dy1 C31 147.46(17) . . ?
C34 Dy1 C3 127.31(19) . . ?
O1 Dy1 C3 89.35(16) . . ?
C32 Dy1 C3 84.84(19) . . ?
C31 Dy1 C3 123.08(19) . . ?
C34 Dy1 C2 135.19(19) . . ?
O1 Dy1 C2 81.85(15) . . ?
C32 Dy1 C2 113.01(18) . . ?
C31 Dy1 C2 92.68(18) . . ?
C3 Dy1 C2 30.46(19) . . ?
C34 Dy1 C4 97.03(18) . . ?
O1 Dy1 C4 119.34(15) . . ?
C32 Dy1 C4 84.78(19) . . ?
C31 Dy1 C4 127.75(18) . . ?
C3 Dy1 C4 30.34(17) . . ?
C2 Dy1 C4 50.05(18) . . ?
C34 Dy1 C5 86.31(19) . . ?
O1 Dy1 C5 131.48(15) . . ?
C32 Dy1 C5 112.20(19) . . ?
C31 Dy1 C5 99.54(19) . . ?
C3 Dy1 C5 49.54(18) . . ?
C2 Dy1 C5 49.63(17) . . ?
C4 Dy1 C5 29.74(19) . . ?
C34 Dy1 C1 106.71(19) . . ?
O1 Dy1 C1 106.44(16) . . ?
C32 Dy1 C1 132.47(18) . . ?
C31 Dy1 C1 79.52(17) . . ?
C3 Dy1 C1 49.82(19) . . ?
C2 Dy1 C1 30.27(17) . . ?
C4 Dy1 C1 49.45(19) . . ?
C5 Dy1 C1 29.74(18) . . ?
C34 Dy1 Dy2 45.57(15) . . ?
O1 Dy1 Dy2 104.31(9) . . ?
C32 Dy1 Dy2 50.49(12) . . ?
C31 Dy1 Dy2 106.86(11) . . ?
C3 Dy1 Dy2 129.77(14) . . ?
C2 Dy1 Dy2 160.13(13) . . ?
C4 Dy1 Dy2 112.25(13) . . ?
C5 Dy1 Dy2 121.20(13) . . ?
C1 Dy1 Dy2 149.21(13) . . ?
C34 Dy1 Dy3 45.68(14) . . ?
O1 Dy1 Dy3 102.02(9) . . ?
C32 Dy1 Dy3 108.26(12) . . ?
C31 Dy1 Dy3 48.66(11) . . ?
C3 Dy1 Dy3 163.42(14) . . ?
C2 Dy1 Dy3 138.71(13) . . ?
C4 Dy1 Dy3 138.04(13) . . ?
C5 Dy1 Dy3 114.54(13) . . ?
C1 Dy1 Dy3 114.54(12) . . ?
Dy2 Dy1 Dy3 59.333(9) . . ?
C34 Dy1 H31B 107.6(6) . . ?
O1 Dy1 H31B 66.9(9) . . ?
C32 Dy1 H31B 148.0(11) . . ?
C31 Dy1 H31B 21.6(5) . . ?
C3 Dy1 H31B 105.0(7) . . ?
C2 Dy1 H31B 74.9(8) . . ?
C4 Dy1 H31B 119.0(10) . . ?
C5 Dy1 H31B 96.6(11) . . ?
C1 Dy1 H31B 70.0(11) . . ?
Dy2 Dy1 H31B 125.0(8) . . ?
Dy3 Dy1 H31B 69.5(6) . . ?
C34 Dy1 H1 68.6(14) . . ?
O1 Dy1 H1 73.0(14) . . ?
C32 Dy1 H1 75.8(14) . . ?
C31 Dy1 H1 72.4(14) . . ?
C3 Dy1 H1 155.1(14) . . ?
C2 Dy1 H1 152.3(14) . . ?
C4 Dy1 H1 155.8(14) . . ?
C5 Dy1 H1 153.8(14) . . ?
C1 Dy1 H1 151.7(14) . . ?
Dy2 Dy1 H1 43.8(14) . . ?
Dy3 Dy1 H1 41.5(14) . . ?
H31B Dy1 H1 84.5(17) . . ?
C34 Dy2 O2 143.97(17) . . ?
C34 Dy2 C33 89.17(19) . . ?
O2 Dy2 C33 82.53(16) . . ?
C34 Dy2 C32 88.35(18) . . ?
O2 Dy2 C32 80.88(15) . . ?
C33 Dy2 C32 147.95(18) . . ?
C34 Dy2 C14 95.0(2) . . ?
O2 Dy2 C14 118.88(16) . . ?
C33 Dy2 C14 84.82(19) . . ?
C32 Dy2 C14 127.23(18) . . ?
C34 Dy2 C15 125.1(2) . . ?
O2 Dy2 C15 88.79(17) . . ?
C33 Dy2 C15 83.12(19) . . ?
C32 Dy2 C15 123.57(18) . . ?
C14 Dy2 C15 30.26(18) . . ?
C34 Dy2 C13 85.8(2) . . ?
O2 Dy2 C13 129.68(16) . . ?
C33 Dy2 C13 113.20(18) . . ?
C32 Dy2 C13 98.47(18) . . ?
C14 Dy2 C13 30.04(18) . . ?
C15 Dy2 C13 49.7(2) . . ?
C34 Dy2 C12 108.2(2) . . ?
O2 Dy2 C12 103.48(18) . . ?
C33 Dy2 C12 131.35(19) . . ?
C32 Dy2 C12 79.40(18) . . ?
C14 Dy2 C12 49.56(18) . . ?
C15 Dy2 C12 49.4(2) . . ?
C13 Dy2 C12 30.07(18) . . ?
C34 Dy2 C11 135.2(2) . . ?
O2 Dy2 C11 80.05(17) . . ?
C33 Dy2 C11 110.2(2) . . ?
C32 Dy2 C11 93.66(19) . . ?
C14 Dy2 C11 49.79(18) . . ?
C15 Dy2 C11 30.05(18) . . ?
C13 Dy2 C11 49.66(19) . . ?
C12 Dy2 C11 29.9(2) . . ?
C34 Dy2 Dy1 46.46(14) . . ?
O2 Dy2 Dy1 104.10(9) . . ?
C33 Dy2 Dy1 109.78(13) . . ?
C32 Dy2 Dy1 49.33(12) . . ?
C14 Dy2 Dy1 136.26(14) . . ?
C15 Dy2 Dy1 162.60(14) . . ?
C13 Dy2 Dy1 113.17(14) . . ?
C12 Dy2 Dy1 115.02(15) . . ?
C11 Dy2 Dy1 139.99(15) . . ?
C34 Dy2 Dy3 46.95(14) . . ?
O2 Dy2 Dy3 104.89(9) . . ?
C33 Dy2 Dy3 49.72(13) . . ?
C32 Dy2 Dy3 109.30(12) . . ?
C14 Dy2 Dy3 110.91(13) . . ?
C15 Dy2 Dy3 126.91(13) . . ?
C13 Dy2 Dy3 121.98(13) . . ?
C12 Dy2 Dy3 151.30(15) . . ?
C11 Dy2 Dy3 156.95(14) . . ?
Dy1 Dy2 Dy3 61.552(9) . . ?
C34 Dy2 H34B 23.6(17) . . ?
O2 Dy2 H34B 167.5(17) . . ?
C33 Dy2 H34B 94.0(16) . . ?
C32 Dy2 H34B 96.3(16) . . ?
C14 Dy2 H34B 72.5(17) . . ?
C15 Dy2 H34B 102.8(17) . . ?
C13 Dy2 H34B 62.7(17) . . ?
C12 Dy2 H34B 87.8(17) . . ?
C11 Dy2 H34B 112.4(17) . . ?
Dy1 Dy2 H34B 65.7(17) . . ?
Dy3 Dy2 H34B 64.4(17) . . ?
C34 Dy2 H1 68.4(14) . . ?
O2 Dy2 H1 75.6(14) . . ?
C33 Dy2 H1 75.3(13) . . ?
C32 Dy2 H1 74.1(13) . . ?
C14 Dy2 H1 153.9(13) . . ?
C15 Dy2 H1 154.7(14) . . ?
C13 Dy2 H1 153.1(14) . . ?
C12 Dy2 H1 153.3(13) . . ?
C11 Dy2 H1 154.1(14) . . ?
Dy1 Dy2 H1 42.6(14) . . ?
Dy3 Dy2 H1 43.0(13) . . ?
H34B Dy2 H1 92(2) . . ?
C34 Dy3 O3 142.36(16) . . ?
C34 Dy3 C33 87.9(2) . . ?
O3 Dy3 C33 81.57(16) . . ?
C34 Dy3 C31 85.77(19) . . ?
O3 Dy3 C31 84.01(15) . . ?
C33 Dy3 C31 147.14(17) . . ?
C34 Dy3 C25 126.28(19) . . ?
O3 Dy3 C25 88.78(15) . . ?
C33 Dy3 C25 123.73(18) . . ?
C31 Dy3 C25 85.14(17) . . ?
C34 Dy3 C21 96.11(19) . . ?
O3 Dy3 C21 118.52(15) . . ?
C33 Dy3 C21 129.08(17) . . ?
C31 Dy3 C21 83.69(17) . . ?
C25 Dy3 C21 30.25(17) . . ?
C34 Dy3 C22 85.47(18) . . ?
O3 Dy3 C22 131.88(15) . . ?
C33 Dy3 C22 100.17(18) . . ?
C31 Dy3 C22 111.38(18) . . ?
C25 Dy3 C22 50.09(17) . . ?
C21 Dy3 C22 30.56(17) . . ?
C34 Dy3 C24 135.15(18) . . ?
O3 Dy3 C24 81.72(15) . . ?
C33 Dy3 C24 93.21(18) . . ?
C31 Dy3 C24 113.72(17) . . ?
C25 Dy3 C24 30.56(17) . . ?
C21 Dy3 C24 50.36(17) . . ?
C22 Dy3 C24 50.19(17) . . ?
C34 Dy3 C23 106.76(18) . . ?
O3 Dy3 C23 106.76(15) . . ?
C33 Dy3 C23 79.95(17) . . ?
C31 Dy3 C23 132.66(17) . . ?
C25 Dy3 C23 50.26(17) . . ?
C21 Dy3 C23 50.24(17) . . ?
C22 Dy3 C23 30.11(18) . . ?
C24 Dy3 C23 30.58(16) . . ?
C34 Dy3 Dy2 45.42(15) . . ?
O3 Dy3 Dy2 103.99(9) . . ?
C33 Dy3 Dy2 49.76(13) . . ?
C31 Dy3 Dy2 106.56(12) . . ?
C25 Dy3 Dy2 163.31(12) . . ?
C21 Dy3 Dy2 137.20(12) . . ?
C22 Dy3 Dy2 113.53(13) . . ?
C24 Dy3 Dy2 139.70(12) . . ?
C23 Dy3 Dy2 114.60(12) . . ?
C34 Dy3 Dy1 45.07(14) . . ?
O3 Dy3 Dy1 104.43(9) . . ?
C33 Dy3 Dy1 107.44(13) . . ?
C31 Dy3 Dy1 48.58(12) . . ?
C25 Dy3 Dy1 128.57(13) . . ?
C21 Dy3 Dy1 110.83(12) . . ?
C22 Dy3 Dy1 120.11(13) . . ?
C24 Dy3 Dy1 159.03(12) . . ?
C23 Dy3 Dy1 148.69(12) . . ?
Dy2 Dy3 Dy1 59.115(8) . . ?
C34 Dy3 H31C 106.5(5) . . ?
O3 Dy3 H31C 64.4(6) . . ?
C33 Dy3 H31C 140.4(9) . . ?
C31 Dy3 H31C 21.4(4) . . ?
C25 Dy3 H31C 77.2(10) . . ?
C21 Dy3 H31C 86.8(10) . . ?
C22 Dy3 H31C 117.3(10) . . ?
C24 Dy3 H31C 100.8(8) . . ?
C23 Dy3 H31C 127.4(10) . . ?
Dy2 Dy3 H31C 117.9(9) . . ?
Dy1 Dy3 H31C 65.6(7) . . ?
C34 Dy3 H34A 21.1(19) . . ?
O3 Dy3 H34A 154.1(19) . . ?
C33 Dy3 H34A 106(2) . . ?
C31 Dy3 H34A 76.4(19) . . ?
C25 Dy3 H34A 106.1(19) . . ?
C21 Dy3 H34A 76.4(19) . . ?
C22 Dy3 H34A 72.1(19) . . ?
C24 Dy3 H34A 121.6(19) . . ?
C23 Dy3 H34A 99.0(18) . . ?
Dy2 Dy3 H34A 67(2) . . ?
Dy1 Dy3 H34A 49.7(18) . . ?
H31C Dy3 H34A 98(2) . . ?
C34 Dy3 H1 67.8(14) . . ?
O3 Dy3 H1 74.6(14) . . ?
C33 Dy3 H1 75.8(14) . . ?
C31 Dy3 H1 72.0(14) . . ?
C25 Dy3 H1 152.7(14) . . ?
C21 Dy3 H1 151.3(14) . . ?
C22 Dy3 H1 153.0(14) . . ?
C24 Dy3 H1 155.0(14) . . ?
C23 Dy3 H1 155.2(14) . . ?
Dy2 Dy3 H1 43.7(13) . . ?
Dy1 Dy3 H1 41.0(14) . . ?
H31C Dy3 H1 76.2(17) . . ?
H34A Dy3 H1 83(2) . . ?
C38 O1 C35 108.1(4) . . ?
C38 O1 Dy1 130.2(4) . . ?
C35 O1 Dy1 121.1(3) . . ?
C39 O2 C42 108.5(4) . . ?
C39 O2 Dy2 128.0(3) . . ?
C42 O2 Dy2 123.0(3) . . ?
C43 O3 C46 106.4(4) . . ?
C43 O3 Dy3 130.1(4) . . ?
C46 O3 Dy3 123.4(3) . . ?

loop_
_geom_bond_atom_site_label_1
_geom_bond_atom_site_label_2
_geom_bond_distance
_geom_bond_site_symmetry_2
_geom_bond_publ_flag
C1 C5 1.402(9) . ?
C1 C2 1.421(8) . ?
C1 C6 1.494(9) . ?
C1 Dy1 2.733(6) . ?
C2 C3 1.419(9) . ?
C2 C7 1.508(8) . ?
C2 Dy1 2.707(6) . ?
C3 C4 1.416(8) . ?
C3 C8 1.499(8) . ?
C3 Dy1 2.694(5) . ?
C4 C5 1.398(9) . ?
C4 C9 1.511(9) . ?
C4 Dy1 2.716(6) . ?
C5 C10 1.515(8) . ?
C5 Dy1 2.731(6) . ?
C6 H6A 0.9800 . ?
C6 H6B 0.9800 . ?
C6 H6C 0.9800 . ?
C7 H7A 0.9800 . ?
C7 H7B 0.9800 . ?
C7 H7C 0.9800 . ?
C8 H8A 0.9800 . ?
C8 H8B 0.9800 . ?
C8 H8C 0.9800 . ?
C9 H9A 0.9800 . ?
C9 H9B 0.9800 . ?
C9 H9C 0.9800 . ?
C10 H10A 0.9800 . ?
C10 H10B 0.9800 . ?
C10 H10C 0.9800 . ?
C11 C12 1.411(10) . ?
C11 C15 1.416(9) . ?
C11 C16 1.511(9) . ?
C11 Dy2 2.743(6) . ?
C12 C13 1.415(9) . ?
C12 C17 1.506(9) . ?
C12 Dy2 2.729(6) . ?
C13 C14 1.407(9) . ?
C13 C18 1.500(9) . ?
C13 Dy2 2.725(6) . ?
C14 C15 1.416(9) . ?
C14 C19 1.501(8) . ?
C14 Dy2 2.704(6) . ?
C15 C20 1.511(9) . ?
C15 Dy2 2.720(6) . ?
C16 H16A 0.9800 . ?
C16 H16B 0.9800 . ?
C16 H16C 0.9800 . ?
C17 H17A 0.9800 . ?
C17 H17B 0.9800 . ?
C17 H17C 0.9800 . ?
C18 H18A 0.9800 . ?
C18 H18B 0.9800 . ?
C18 H18C 0.9800 . ?
C19 H19A 0.9800 . ?
C19 H19B 0.9800 . ?
C19 H19C 0.9800 . ?
C20 H20A 0.9800 . ?
C20 H20B 0.9800 . ?
C20 H20C 0.9800 . ?
C21 C25 1.402(8) . ?
C21 C22 1.420(8) . ?
C21 C26 1.509(8) . ?
C21 Dy3 2.691(5) . ?
C22 C23 1.405(8) . ?
C22 C27 1.502(8) . ?
C22 Dy3 2.696(5) . ?
C23 C24 1.428(8) . ?
C23 C28 1.497(8) . ?
C23 Dy3 2.714(5) . ?
C24 C25 1.418(8) . ?
C24 C29 1.498(8) . ?
C24 Dy3 2.701(5) . ?
C25 C30 1.512(8) . ?
C25 Dy3 2.681(6) . ?
C26 H26A 0.9800 . ?
C26 H26B 0.9800 . ?
C26 H26C 0.9800 . ?
C27 H27A 0.9800 . ?
C27 H27B 0.9800 . ?
C27 H27C 0.9800 . ?
C28 H28A 0.9800 . ?
C28 H28B 0.9800 . ?
C28 H28C 0.9800 . ?
C29 H29A 0.9800 . ?
C29 H29B 0.9800 . ?
C29 H29C 0.9800 . ?
C30 H30A 0.9800 . ?
C30 H30B 0.9800 . ?
C30 H30C 0.9800 . ?
C31 Dy1 2.584(5) . ?
C31 Dy3 2.587(5) . ?
C31 H31A 0.991(18) . ?
C31 H31B 0.960(19) . ?
C31 H31C 0.955(18) . ?
C32 Dy1 2.568(6) . ?
C32 Dy2 2.612(5) . ?
C32 H32A 0.9800 . ?
C32 H32B 0.9800 . ?
C32 H32C 0.9800 . ?
C33 Dy3 2.586(6) . ?
C33 Dy2 2.587(6) . ?
C33 H33A 1.05(6) . ?
C33 H33B 1.03(6) . ?
C33 H33C 0.98(9) . ?
C34 Dy2 2.384(6) . ?
C34 Dy1 2.420(6) . ?
C34 Dy3 2.445(6) . ?
C34 H34A 0.91(9) . ?
C34 H34B 1.02(8) . ?
C35 O1 1.461(7) . ?
C35 C36 1.493(9) . ?
C35 H35A 0.9900 . ?
C35 H35B 0.9900 . ?
C36 C37 1.441(11) . ?
C36 H36A 0.9900 . ?
C36 H36B 0.9900 . ?
C37 C38 1.473(10) . ?
C37 H37A 0.9900 . ?
C37 H37B 0.9900 . ?
C38 O1 1.450(7) . ?
C38 H38A 0.9900 . ?
C38 H38B 0.9900 . ?
C39 O2 1.444(7) . ?
C39 C40 1.521(9) . ?
C39 H39A 0.9900 . ?
C39 H39B 0.9900 . ?
C40 C41 1.520(9) . ?
C40 H40A 0.9900 . ?
C40 H40B 0.9900 . ?
C41 C42 1.510(9) . ?
C41 H41A 0.9900 . ?
C41 H41B 0.9900 . ?
C42 O2 1.459(7) . ?
C42 H42A 0.9900 . ?
C42 H42B 0.9900 . ?
C43 O3 1.433(7) . ?
C43 C44 1.489(9) . ?
C43 H43A 0.9900 . ?
C43 H43B 0.9900 . ?
C44 C45 1.526(9) . ?
C44 H44A 0.9900 . ?
C44 H44B 0.9900 . ?
C45 C46 1.530(8) . ?
C45 H45A 0.9900 . ?
C45 H45B 0.9900 . ?
C46 O3 1.438(7) . ?
C46 H46A 0.9900 . ?
C46 H46B 0.9900 . ?
Dy1 O1 2.532(4) . ?
Dy1 Dy2 3.3361(4) . ?
Dy1 Dy3 3.4179(4) . ?
Dy1 H31B 2.29(5) . ?
Dy1 H1 2.26(6) . ?
Dy2 O2 2.496(4) . ?
Dy2 Dy3 3.3436(4) . ?
Dy2 H34B 2.56(7) . ?
Dy2 H1 2.31(5) . ?
Dy3 O3 2.508(4) . ?
Dy3 H31C 2.55(5) . ?
Dy3 H34A 2.52(9) . ?
Dy3 H1 2.29(5) . ?
